data_2016609
loop_
_publ_author_name
'Walczak, Christopher P.'
'Yonkey, Matthew M.'
'Squattrito, Philip J.'
'Mohanty, Dillip K.'
'Kirschbaum, Kristin'

_publ_section_title
;
 1,3-Bis(ethylamino)-2-nitrobenzene,
 1,3-bis(<i>n</i>-octylamino)-2-nitrobenzene and
 4-ethylamino-2-methyl-1<i>H</i>-benzimidazole
;
_journal_coeditor_code SK3210
_journal_issue 5
_journal_name_full 'Acta Crystallographica Section C'
_journal_page_first o248
_journal_page_last o251
_journal_paper_doi 10.1107/S0108270108008275
_journal_volume 64
_journal_year 2008
_chemical_formula_iupac 'C10 H15 N3 O2'
_chemical_formula_moiety 'C10 H15 N3 O2'
_chemical_formula_sum 'C10 H15 N3 O2'
_chemical_formula_weight 209.25
_chemical_melting_point 336
_chemical_name_systematic
;
1,3-bis(n-ethylamino)-2-nitrobenzene
;
_space_group_IT_number 13
_symmetry_cell_setting monoclinic
_symmetry_space_group_name_Hall '-P 2yac'
_symmetry_space_group_name_H-M 'P 1 2/n 1'
_atom_sites_solution_hydrogens geom
_atom_sites_solution_primary direct
_atom_sites_solution_secondary difmap
_audit_creation_method SHELXL97
_cell_angle_alpha 90.00
_cell_angle_beta 102.492(2)
_cell_angle_gamma 90.00
_cell_formula_units_Z 2
_cell_length_a 5.0425(6)
_cell_length_b 9.2564(10)
_cell_length_c 11.4901(13)
_cell_measurement_reflns_used 2623
_cell_measurement_temperature 140(2)
_cell_measurement_theta_max 33.0
_cell_measurement_theta_min 2.8
_cell_volume 523.61(10)
_computing_cell_refinement 'SAINT-Plus (Bruker, 2003)'
_computing_data_collection 'SMART (Bruker, 2003)'
_computing_data_reduction 'SAINT-Plus (Bruker, 2003)'
_computing_molecular_graphics 'Crystal Maker (Palmer, 2006)'
_computing_publication_material 'SHELXTL (Version 6.10; Sheldrick, 2008) and local programs'
_computing_structure_refinement 'SHELXTL (Version 6.10; Sheldrick, 2008)'
_computing_structure_solution 'SHELXTL (Version 6.10; Sheldrick, 2008)'
_diffrn_ambient_temperature 140(2)
_diffrn_measured_fraction_theta_full 0.986
_diffrn_measured_fraction_theta_max 0.986
_diffrn_measurement_device_type 'Bruker SMART 6000 CCD area-detector'
_diffrn_measurement_method \w
_diffrn_radiation_monochromator graphite
_diffrn_radiation_source 'fine-focus sealed tube'
_diffrn_radiation_type MoK\a
_diffrn_radiation_wavelength 0.71073
_diffrn_reflns_av_R_equivalents 0.0548
_diffrn_reflns_av_sigmaI/netI 0.0591
_diffrn_reflns_limit_h_max 4
_diffrn_reflns_limit_h_min -6
_diffrn_reflns_limit_k_max 10
_diffrn_reflns_limit_k_min -11
_diffrn_reflns_limit_l_max 14
_diffrn_reflns_limit_l_min -14
_diffrn_reflns_number 3016
_diffrn_reflns_theta_full 26.00
_diffrn_reflns_theta_max 26.00
_diffrn_reflns_theta_min 2.20
_exptl_absorpt_coefficient_mu 0.095
_exptl_absorpt_correction_T_max 1.00
_exptl_absorpt_correction_T_min 0.77
_exptl_absorpt_correction_type multi-scan
_exptl_absorpt_process_details '(SADABS; Sheldrick, 1996)'
_exptl_crystal_colour red
_exptl_crystal_density_diffrn 1.327
_exptl_crystal_density_method 'not measured'
_exptl_crystal_description needle
_exptl_crystal_F_000 224
_exptl_crystal_size_max 0.40
_exptl_crystal_size_mid 0.06
_exptl_crystal_size_min 0.03
_refine_diff_density_max 0.311
_refine_diff_density_min -0.157
_refine_ls_extinction_method none
_refine_ls_goodness_of_fit_ref 1.145
_refine_ls_hydrogen_treatment refall
_refine_ls_matrix_type full
_refine_ls_number_parameters 100
_refine_ls_number_reflns 1017
_refine_ls_number_restraints 0
_refine_ls_restrained_S_all 1.145
_refine_ls_R_factor_all 0.0511
_refine_ls_R_factor_gt 0.0463
_refine_ls_shift/su_max 0.000
_refine_ls_shift/su_mean 0.000
_refine_ls_structure_factor_coef Fsqd
_refine_ls_weighting_details 'calc w = 1/[\s^2^(Fo^2^)+(0.0413P)^2^+0.1845P] where P=(Fo^2^+2Fc^2^)/3'
_refine_ls_weighting_scheme calc
_refine_ls_wR_factor_gt 0.1182
_refine_ls_wR_factor_ref 0.1207
_reflns_number_gt 919
_reflns_number_total 1017
_reflns_threshold_expression I>2\s(I)
_cod_data_source_file sk3210.cif
_cod_data_source_block I
_cod_original_sg_symbol_H-M P2/n
_cod_database_code 2016609
_cod_database_fobs_code 2016609

loop_
_symmetry_equiv_pos_as_xyz
'x, y, z'
'x+1/2, -y, z+1/2'
'-x, -y, -z'
'-x-1/2, y, -z-1/2'

loop_
_atom_site_type_symbol
_atom_site_label
_atom_site_fract_x
_atom_site_fract_y
_atom_site_fract_z
_atom_site_U_iso_or_equiv
_atom_site_adp_type
_atom_site_calc_flag
_atom_site_refinement_flags
_atom_site_occupancy
O O1 0.9243(2) 0.50417(12) 0.82181(10) 0.0410(4) Uani d . 1
N N1 0.7500 0.43516(19) 0.7500 0.0281(4) Uani d S 1
N N2 1.1793(2) 0.27164(15) 0.89937(10) 0.0268(4) Uani d . 1
C C1 0.7500 0.2823(2) 0.7500 0.0248(5) Uani d S 1
C C2 0.9703(3) 0.20475(16) 0.82619(11) 0.0239(4) Uani d . 1
C C3 0.9629(3) 0.05350(16) 0.82223(12) 0.0257(4) Uani d . 1
C C4 0.7500 -0.0188(2) 0.7500 0.0271(5) Uani d S 1
C C5 1.3992(3) 0.19564(16) 0.97807(12) 0.0262(4) Uani d . 1
C C6 1.5899(3) 0.30237(19) 1.05306(15) 0.0340(4) Uani d . 1
H H2 1.176(3) 0.363(2) 0.9019(15) 0.034(5) Uiso d . 1
H H3 1.106(3) 0.0036(17) 0.8670(15) 0.028(4) Uiso d . 1
H H4 0.7500 -0.120(3) 0.7500 0.019(5) Uiso d S 1
H H5A 1.322(3) 0.1303(19) 1.0311(15) 0.033(4) Uiso d . 1
H H5B 1.499(3) 0.1344(18) 0.9323(14) 0.030(4) Uiso d . 1
H H6C 1.737(4) 0.254(2) 1.1045(17) 0.043(5) Uiso d . 1
H H6A 1.665(4) 0.368(2) 1.0015(17) 0.048(5) Uiso d . 1
H H6B 1.497(4) 0.357(2) 1.1008(17) 0.045(5) Uiso d . 1

loop_
_atom_site_aniso_label
_atom_site_aniso_U_11
_atom_site_aniso_U_22
_atom_site_aniso_U_33
_atom_site_aniso_U_12
_atom_site_aniso_U_13
_atom_site_aniso_U_23
O1 0.0352(7) 0.0268(7) 0.0515(7) -0.0012(5) -0.0113(5) -0.0040(5)
N1 0.0236(8) 0.0272(9) 0.0322(9) 0.000 0.0030(7) 0.000
N2 0.0258(7) 0.0246(7) 0.0296(7) 0.0017(5) 0.0053(5) 0.0004(5)
C1 0.0255(10) 0.0252(11) 0.0264(10) 0.000 0.0113(8) 0.000
C2 0.0229(7) 0.0298(8) 0.0218(7) 0.0002(6) 0.0108(6) 0.0012(5)
C3 0.0270(8) 0.0278(8) 0.0244(7) 0.0041(6) 0.0100(6) 0.0028(5)
C4 0.0367(12) 0.0216(11) 0.0272(10) 0.000 0.0162(9) 0.000
C5 0.0267(8) 0.0286(8) 0.0244(7) 0.0035(6) 0.0080(6) 0.0023(6)
C6 0.0322(9) 0.0348(9) 0.0317(8) 0.0064(7) -0.0001(7) -0.0009(7)

loop_
_atom_type_symbol
_atom_type_description
_atom_type_scat_dispersion_real
_atom_type_scat_dispersion_imag
_atom_type_scat_source
C C 0.0033 0.0016 'International Tables Vol C Tables 4.2.6.8 and 6.1.1.4'
H H 0.0000 0.0000 'International Tables Vol C Tables 4.2.6.8 and 6.1.1.4'
N N 0.0061 0.0033 'International Tables Vol C Tables 4.2.6.8 and 6.1.1.4'
O O 0.0106 0.0060 'International Tables Vol C Tables 4.2.6.8 and 6.1.1.4'

loop_
_geom_angle_atom_site_label_1
_geom_angle_atom_site_label_2
_geom_angle_atom_site_label_3
_geom_angle_site_symmetry_1
_geom_angle_site_symmetry_3
_geom_angle
O1 N1 O1 . 4_757 118.21(17)
O1 N1 C1 . . 120.90(9)
O1 N1 C1 4_757 . 120.90(9)
C2 N2 C5 . . 123.68(14)
C2 N2 H2 . . 117.3(11)
C5 N2 H2 . . 118.9(11)
N1 C1 C2 . . 119.72(10)
N1 C1 C2 . 4_757 119.72(10)
C2 C1 C2 . 4_757 120.56(19)
N2 C2 C3 . . 119.40(13)
N2 C2 C1 . . 122.95(15)
C3 C2 C1 . . 117.66(14)
C4 C3 C2 . . 121.05(14)
C4 C3 H3 . . 120.6(10)
C2 C3 H3 . . 118.3(10)
C3 C4 C3 . 4_757 122.0(2)
C3 C4 H4 . . 119.00(10)
C3 C4 H4 4_757 . 119.00(10)
N2 C5 C6 . . 110.14(13)
N2 C5 H5A . . 109.1(9)
C6 C5 H5A . . 109.5(9)
N2 C5 H5B . . 110.9(9)
C6 C5 H5B . . 110.3(9)
H5A C5 H5B . . 106.9(14)
C5 C6 H6C . . 111.0(11)
C5 C6 H6A . . 110.1(11)
H6C C6 H6A . . 108.4(16)
C5 C6 H6B . . 110.5(11)
H6C C6 H6B . . 108.0(16)
H6A C6 H6B . . 108.7(17)

loop_
_geom_bond_atom_site_label_1
_geom_bond_atom_site_label_2
_geom_bond_site_symmetry_2
_geom_bond_distance
O1 N1 . 1.2441(14)
N1 O1 4_757 1.2441(14)
N1 C1 . 1.415(3)
N2 C2 . 1.3483(18)
N2 C5 . 1.4520(18)
N2 H2 . 0.85(2)
C1 C2 . 1.4472(17)
C1 C2 4_757 1.4472(18)
C2 C3 . 1.401(2)
C3 C4 . 1.3795(18)
C3 H3 . 0.915(17)
C4 C3 4_757 1.3795(18)
C4 H4 . 0.93(2)
C5 C6 . 1.511(2)
C5 H5A . 0.997(18)
C5 H5B . 0.982(17)
C6 H6C . 0.95(2)
C6 H6A . 0.98(2)
C6 H6B . 0.94(2)

loop_
_geom_hbond_atom_site_label_D
_geom_hbond_atom_site_label_H
_geom_hbond_atom_site_label_A
_geom_hbond_distance_DH
_geom_hbond_distance_HA
_geom_hbond_distance_DA
_geom_hbond_angle_DHA
_geom_hbond_publ_flag
N2 H2 O1 0.85(2) 1.91(2) 2.5660(10) 133(2) yes
